data_7203801
loop_
_publ_author_name
'Trivedi, Darshak R.'
'Ballabh, Amar'
'Dastidar, Parthasarathi'

_publ_section_title
;
 Facile preparation and structure--property correlation of low
 molecular mass organic gelators derived from simple organic salts
;
_journal_issue 26
_journal_name_full 'Journal of Materials Chemistry'
_journal_page_first 2606
_journal_paper_doi 10.1039/b504969e
_journal_volume 15
_journal_year 2005
_chemical_formula_sum 'C38 H56 N4 O8'
_chemical_formula_weight 696.87
_chemical_name_systematic
;
?
;
_space_group_IT_number 15
_symmetry_cell_setting monoclinic
_symmetry_space_group_name_Hall '-C 2yc'
_symmetry_space_group_name_H-M 'C 1 2/c 1'
_atom_sites_solution_hydrogens geom
_atom_sites_solution_primary direct
_atom_sites_solution_secondary difmap
_audit_creation_method SHELXL-97
_cell_angle_alpha 90.00
_cell_angle_beta 93.4810(10)
_cell_angle_gamma 90.00
_cell_formula_units_Z 8
_cell_length_a 20.7738(15)
_cell_length_b 10.2812(7)
_cell_length_c 35.610(3)
_cell_measurement_temperature 293(2)
_cell_volume 7591.5(10)
_computing_cell_refinement 'BRUKER AXS SMART 3'
_computing_data_collection 'BRUKER AXS SMART 3'
_computing_data_reduction 'BRUKER AXS SMART 3'
_computing_molecular_graphics 'PLATON, MERCURY 1.2'
_computing_structure_refinement 'SHELXL-97 (Sheldrick, 1997)'
_computing_structure_solution 'SHELXS-97 (Sheldrick, 1990)'
_diffrn_ambient_temperature 293(2)
_diffrn_detector_area_resol_mean 0.3
_diffrn_measured_fraction_theta_full 0.999
_diffrn_measured_fraction_theta_max 0.999
_diffrn_measurement_device_type 'BRUKER SMART CCD AREA DETECTOR'
_diffrn_measurement_method PHI-OMEGA
_diffrn_radiation_monochromator graphite
_diffrn_radiation_source 'fine-focus sealed tube'
_diffrn_radiation_type MoK\a
_diffrn_radiation_wavelength 0.71073
_diffrn_reflns_av_R_equivalents 0.0160
_diffrn_reflns_av_sigmaI/netI 0.0170
_diffrn_reflns_limit_h_max 16
_diffrn_reflns_limit_h_min -22
_diffrn_reflns_limit_k_max 11
_diffrn_reflns_limit_k_min -10
_diffrn_reflns_limit_l_max 38
_diffrn_reflns_limit_l_min -38
_diffrn_reflns_number 14920
_diffrn_reflns_theta_full 22.50
_diffrn_reflns_theta_max 22.50
_diffrn_reflns_theta_min 1.96
_diffrn_standards_decay_% '<10 %'
_exptl_absorpt_coefficient_mu 0.085
_exptl_absorpt_correction_type SADABS
_exptl_crystal_colour COLOURLESS
_exptl_crystal_density_diffrn 1.219
_exptl_crystal_density_method 'not measured'
_exptl_crystal_description PLATE
_exptl_crystal_F_000 3008
_exptl_crystal_size_max 0.56mm
_exptl_crystal_size_mid 0.35mm
_exptl_crystal_size_min 0.13mm
_refine_diff_density_max 0.318
_refine_diff_density_min -0.285
_refine_diff_density_rms 0.029
_refine_ls_extinction_method none
_refine_ls_goodness_of_fit_ref 1.021
_refine_ls_hydrogen_treatment mixed
_refine_ls_matrix_type full
_refine_ls_number_parameters 467
_refine_ls_number_reflns 4962
_refine_ls_number_restraints 0
_refine_ls_restrained_S_all 1.021
_refine_ls_R_factor_all 0.0465
_refine_ls_R_factor_gt 0.0407
_refine_ls_shift/su_max 0.000
_refine_ls_shift/su_mean 0.000
_refine_ls_structure_factor_coef Fsqd
_refine_ls_weighting_details 'calc w=1/[\s^2^(Fo^2^)+(0.0518P)^2^+5.2677P] where P=(Fo^2^+2Fc^2^)/3'
_refine_ls_weighting_scheme calc
_refine_ls_wR_factor_gt 0.1043
_refine_ls_wR_factor_ref 0.1092
_reflns_number_gt 4333
_reflns_number_total 4962
_reflns_threshold_expression >2sigma(I)
_cod_data_source_file b504969e.txt
_cod_data_source_block dt0940
_cod_depositor_comments
;
The following automatic conversions were performed:
'_symmetry_cell_setting' value 'MONOCLINIC' changed to 'monoclinic'
according to '/home/saulius/struct/CIF-dictionaries/cif_core.dic'
dictionary named 'cif_core.dic' version 2.4.1 from 2010-06-29.

Automatic conversion script
Id: cif_fix_enum 1527 2010-12-29 10:47:43Z saulius 
;
_cod_original_cell_volume 7591.6(9)
_cod_original_sg_symbol_H-M 'C 2/C'
_cod_database_code 7203801

loop_
_symmetry_equiv_pos_as_xyz
'x, y, z'
'-x, y, -z+1/2'
'x+1/2, y+1/2, z'
'-x+1/2, y+1/2, -z+1/2'
'-x, -y, -z'
'x, -y, z-1/2'
'-x+1/2, -y+1/2, -z'
'x+1/2, -y+1/2, z-1/2'

loop_
_atom_site_label
_atom_site_type_symbol
_atom_site_fract_x
_atom_site_fract_y
_atom_site_fract_z
_atom_site_U_iso_or_equiv
_atom_site_adp_type
_atom_site_occupancy
_atom_site_symmetry_multiplicity
_atom_site_calc_flag
_atom_site_refinement_flags
_atom_site_disorder_assembly
_atom_site_disorder_group
N1 N 0.42755(12) 0.4084(3) 0.29234(7) 0.1007(8) Uani 1 1 d . . .
N2 N 0.41973(7) -0.04575(15) 0.15240(4) 0.0399(4) Uani 1 1 d . . .
N2' N 0.27769(7) 0.72659(15) 0.09026(5) 0.0407(4) Uani 1 1 d . . .
O1 O 0.37809(7) 0.74959(14) 0.19198(4) 0.0696(4) Uani 1 1 d . . .
O2 O 0.28083(6) 0.69536(14) 0.16747(3) 0.0591(4) Uani 1 1 d . . .
O3 O 0.42585(12) 0.3072(3) 0.30917(8) 0.1544(11) Uani 1 1 d . . .
O4 O 0.47448(11) 0.4777(3) 0.29376(8) 0.1753(14) Uani 1 1 d . . .
C1 C 0.32725(9) 0.68515(18) 0.19121(5) 0.0452(4) Uani 1 1 d . . .
C2 C 0.32156(8) 0.58536(16) 0.22202(4) 0.0401(4) Uani 1 1 d . . .
C3 C 0.26310(9) 0.5290(2) 0.22856(5) 0.0529(5) Uani 1 1 d . . .
H3 H 0.2263 0.5545 0.2142 0.063 Uiso 1 1 calc R . .
C4 C 0.25813(10) 0.4352(2) 0.25601(6) 0.0649(6) Uani 1 1 d . . .
H4 H 0.2181 0.3995 0.2603 0.078 Uiso 1 1 calc R . .
C5 C 0.31180(11) 0.3946(2) 0.27692(6) 0.0634(6) Uani 1 1 d . . .
H5 H 0.3091 0.3302 0.2951 0.076 Uiso 1 1 calc R . .
C6 C 0.36975(10) 0.4517(2) 0.27027(5) 0.0569(5) Uani 1 1 d . . .
C7 C 0.37565(9) 0.54731(18) 0.24355(5) 0.0483(5) Uani 1 1 d . . .
H7 H 0.4155 0.5854 0.2401 0.058 Uiso 1 1 calc R . .
O1' O 0.41162(7) -0.04021(16) 0.07578(4) 0.0720(4) Uani 1 1 d . . .
O2' O 0.31111(7) -0.05596(14) 0.05115(4) 0.0680(4) Uani 1 1 d . . .
O3' O 0.24790(9) 0.22290(18) -0.05638(5) 0.0888(5) Uani 1 1 d . . .
O4' O 0.31942(9) 0.33547(17) -0.08325(5) 0.0914(5) Uani 1 1 d . . .
N1' N 0.30356(10) 0.25829(17) -0.05949(5) 0.0612(5) Uani 1 1 d . . .
C1' C 0.36707(10) -0.01372(18) 0.05169(5) 0.0506(5) Uani 1 1 d . . .
C2' C 0.38402(9) 0.07614(17) 0.02035(5) 0.0438(4) Uani 1 1 d . . .
C3' C 0.44761(10) 0.1085(2) 0.01569(6) 0.0597(5) Uani 1 1 d . . .
H3' H 0.4797 0.0778 0.0328 0.072 Uiso 1 1 calc R . .
C4' C 0.46415(11) 0.1859(2) -0.01402(7) 0.0729(6) Uani 1 1 d . . .
H4' H 0.5073 0.2040 -0.0173 0.087 Uiso 1 1 calc R . .
C5' C 0.41732(11) 0.2359(2) -0.03854(6) 0.0633(6) Uani 1 1 d . . .
H5' H 0.4280 0.2894 -0.0583 0.076 Uiso 1 1 calc R . .
C6' C 0.35438(9) 0.20518(17) -0.03331(5) 0.0473(5) Uani 1 1 d . . .
C7' C 0.33675(9) 0.12523(17) -0.00476(5) 0.0441(4) Uani 1 1 d . . .
H7' H 0.2936 0.1044 -0.0024 0.053 Uiso 1 1 calc R . .
C1A C 0.49169(8) -0.05118(18) 0.15964(5) 0.0433(4) Uani 1 1 d . . .
H1A1 H 0.5107 0.0215 0.1464 0.052 Uiso 1 1 calc R . .
C2A C 0.51117(9) -0.0393(2) 0.20102(5) 0.0604(6) Uani 1 1 d . . .
H2A2 H 0.4905 -0.1073 0.2148 0.072 Uiso 1 1 calc R . .
H2A1 H 0.4970 0.0440 0.2103 0.072 Uiso 1 1 calc R . .
C3A C 0.58415(10) -0.0505(3) 0.20751(7) 0.0789(7) Uani 1 1 d . . .
H3A1 H 0.6045 0.0222 0.1955 0.095 Uiso 1 1 calc R . .
H3A2 H 0.5958 -0.0463 0.2343 0.095 Uiso 1 1 calc R . .
C4A C 0.60855(11) -0.1760(3) 0.19187(7) 0.0774(7) Uani 1 1 d . . .
H4A2 H 0.5915 -0.2485 0.2056 0.093 Uiso 1 1 calc R . .
H4A1 H 0.6552 -0.1784 0.1953 0.093 Uiso 1 1 calc R . .
C5A C 0.58875(10) -0.1896(2) 0.15059(6) 0.0692(6) Uani 1 1 d . . .
H5A1 H 0.6024 -0.2738 0.1417 0.083 Uiso 1 1 calc R . .
H5A2 H 0.6100 -0.1231 0.1365 0.083 Uiso 1 1 calc R . .
C6A C 0.51590(9) -0.1766(2) 0.14354(6) 0.0567(5) Uani 1 1 d . . .
H6A1 H 0.5049 -0.1790 0.1167 0.068 Uiso 1 1 calc R . .
H6A2 H 0.4948 -0.2496 0.1550 0.068 Uiso 1 1 calc R . .
C1B C 0.38456(8) 0.07051(17) 0.16609(5) 0.0437(4) Uani 1 1 d . . .
H1B1 H 0.3887 0.0706 0.1936 0.052 Uiso 1 1 calc R . .
C2B C 0.31375(8) 0.05609(19) 0.15385(6) 0.0523(5) Uani 1 1 d . . .
H2B1 H 0.2973 -0.0238 0.1641 0.063 Uiso 1 1 calc R . .
H2B2 H 0.3090 0.0504 0.1266 0.063 Uiso 1 1 calc R . .
C3B C 0.27477(10) 0.1706(2) 0.16707(6) 0.0681(6) Uani 1 1 d . . .
H3B1 H 0.2302 0.1617 0.1575 0.082 Uiso 1 1 calc R . .
H3B2 H 0.2756 0.1707 0.1943 0.082 Uiso 1 1 calc R . .
C4B C 0.30175(12) 0.2979(2) 0.15351(7) 0.0743(7) Uani 1 1 d . . .
H4B1 H 0.2779 0.3698 0.1635 0.089 Uiso 1 1 calc R . .
H4B2 H 0.2967 0.3017 0.1263 0.089 Uiso 1 1 calc R . .
C5B C 0.37248(11) 0.3110(2) 0.16596(7) 0.0707(6) Uani 1 1 d . . .
H5B1 H 0.3770 0.3150 0.1932 0.085 Uiso 1 1 calc R . .
H5B2 H 0.3891 0.3915 0.1562 0.085 Uiso 1 1 calc R . .
C6B C 0.41185(10) 0.19731(18) 0.15232(6) 0.0572(5) Uani 1 1 d . . .
H6B1 H 0.4107 0.1974 0.1250 0.069 Uiso 1 1 calc R . .
H6B2 H 0.4564 0.2062 0.1617 0.069 Uiso 1 1 calc R . .
C1A' C 0.31555(8) 0.61531(18) 0.07551(5) 0.0464(4) Uani 1 1 d . . .
H1A3 H 0.2969 0.5339 0.0842 0.056 Uiso 1 1 calc R . .
C2A' C 0.31293(11) 0.6136(2) 0.03295(5) 0.0637(6) Uani 1 1 d . . .
H2A4 H 0.3284 0.6960 0.0238 0.076 Uiso 1 1 calc R . .
H2A3 H 0.2687 0.6023 0.0232 0.076 Uiso 1 1 calc R . .
C3A' C 0.35406(13) 0.5038(2) 0.01903(7) 0.0809(7) Uani 1 1 d . . .
H3A4 H 0.3356 0.4211 0.0259 0.097 Uiso 1 1 calc R . .
H3A3 H 0.3538 0.5073 -0.0082 0.097 Uiso 1 1 calc R . .
C4A' C 0.42294(13) 0.5120(3) 0.03541(9) 0.0957(9) Uani 1 1 d . . .
H4A4 H 0.4471 0.4376 0.0272 0.115 Uiso 1 1 calc R . .
H4A3 H 0.4430 0.5900 0.0262 0.115 Uiso 1 1 calc R . .
C5A' C 0.42525(12) 0.5148(3) 0.07774(8) 0.0877(8) Uani 1 1 d . . .
H5A3 H 0.4695 0.5260 0.0875 0.105 Uiso 1 1 calc R . .
H5A4 H 0.4097 0.4326 0.0870 0.105 Uiso 1 1 calc R . .
C6A' C 0.38419(9) 0.6251(2) 0.09195(6) 0.0622(5) Uani 1 1 d . . .
H6A4 H 0.3845 0.6214 0.1192 0.075 Uiso 1 1 calc R . .
H6A3 H 0.4024 0.7079 0.0850 0.075 Uiso 1 1 calc R . .
C1B' C 0.20673(8) 0.73183(18) 0.07940(5) 0.0452(4) Uani 1 1 d . . .
H1B3 H 0.2012 0.7446 0.0521 0.054 Uiso 1 1 calc R . .
C2B' C 0.17201(9) 0.60882(19) 0.08917(6) 0.0564(5) Uani 1 1 d . . .
H2B4 H 0.1773 0.5935 0.1161 0.068 Uiso 1 1 calc R . .
H2B3 H 0.1903 0.5355 0.0764 0.068 Uiso 1 1 calc R . .
C3B' C 0.10058(9) 0.6212(2) 0.07733(6) 0.0674(6) Uani 1 1 d . . .
H3B3 H 0.0954 0.6296 0.0502 0.081 Uiso 1 1 calc R . .
H3B4 H 0.0783 0.5428 0.0844 0.081 Uiso 1 1 calc R . .
C4B' C 0.07053(10) 0.7368(2) 0.09526(6) 0.0677(6) Uani 1 1 d . . .
H4B3 H 0.0707 0.7232 0.1222 0.081 Uiso 1 1 calc R . .
H4B4 H 0.0260 0.7451 0.0856 0.081 Uiso 1 1 calc R . .
C5B' C 0.10650(10) 0.8608(2) 0.08744(8) 0.0763(7) Uani 1 1 d . . .
H5B3 H 0.0886 0.9318 0.1014 0.092 Uiso 1 1 calc R . .
H5B4 H 0.1007 0.8815 0.0609 0.092 Uiso 1 1 calc R . .
C6B' C 0.17840(9) 0.84829(19) 0.09845(7) 0.0602(5) Uani 1 1 d . . .
H6B3 H 0.2005 0.9266 0.0912 0.072 Uiso 1 1 calc R . .
H6B4 H 0.1847 0.8388 0.1255 0.072 Uiso 1 1 calc R . .
H2N1 H 0.4124(8) -0.0497(17) 0.1276(6) 0.048(5) Uiso 1 1 d . . .
H2N2 H 0.4014(9) -0.122(2) 0.1641(6) 0.067(6) Uiso 1 1 d . . .
H2N3 H 0.2954(9) 0.802(2) 0.0814(5) 0.054(6) Uiso 1 1 d . . .
H2N4 H 0.2822(9) 0.7236(18) 0.1168(6) 0.058(6) Uiso 1 1 d . . .

loop_
_atom_site_aniso_label
_atom_site_aniso_U_11
_atom_site_aniso_U_22
_atom_site_aniso_U_33
_atom_site_aniso_U_23
_atom_site_aniso_U_13
_atom_site_aniso_U_12
N1 0.0760(15) 0.129(2) 0.0957(16) 0.0610(16) -0.0061(12) 0.0111(14)
N2 0.0388(8) 0.0446(9) 0.0361(9) 0.0022(7) 0.0006(7) -0.0021(7)
N2' 0.0414(9) 0.0404(9) 0.0402(9) 0.0025(7) 0.0014(7) -0.0029(7)
O1 0.0611(9) 0.0693(10) 0.0780(10) 0.0315(8) -0.0003(7) -0.0136(8)
O2 0.0595(8) 0.0735(10) 0.0440(7) 0.0125(7) -0.0004(7) 0.0055(7)
O3 0.1317(19) 0.162(2) 0.166(2) 0.110(2) -0.0198(16) 0.0227(16)
O4 0.0818(15) 0.241(3) 0.196(3) 0.126(2) -0.0507(16) -0.0231(19)
C1 0.0488(11) 0.0463(11) 0.0411(10) 0.0021(8) 0.0074(9) 0.0052(9)
C2 0.0457(10) 0.0395(10) 0.0352(9) -0.0024(8) 0.0034(8) 0.0001(8)
C3 0.0478(11) 0.0633(13) 0.0474(11) 0.0044(10) 0.0017(9) -0.0063(10)
C4 0.0629(13) 0.0726(15) 0.0597(13) 0.0126(11) 0.0080(11) -0.0189(11)
C5 0.0798(15) 0.0597(13) 0.0512(12) 0.0164(10) 0.0070(11) -0.0068(12)
C6 0.0609(13) 0.0611(13) 0.0479(11) 0.0116(10) -0.0027(9) 0.0055(10)
C7 0.0488(11) 0.0499(11) 0.0460(10) 0.0038(9) 0.0024(8) -0.0033(9)
O1' 0.0834(10) 0.0901(11) 0.0418(8) 0.0118(7) -0.0026(7) 0.0112(9)
O2' 0.0702(10) 0.0638(9) 0.0705(9) 0.0231(7) 0.0085(7) -0.0133(8)
O3' 0.0780(12) 0.1060(14) 0.0807(11) 0.0259(10) -0.0100(9) 0.0026(10)
O4' 0.1300(15) 0.0736(11) 0.0709(10) 0.0323(9) 0.0096(10) 0.0089(10)
N1' 0.0898(15) 0.0484(10) 0.0456(10) 0.0051(8) 0.0056(9) 0.0064(10)
C1' 0.0653(13) 0.0465(11) 0.0403(11) -0.0007(9) 0.0062(10) 0.0026(10)
C2' 0.0527(11) 0.0397(10) 0.0390(10) -0.0045(8) 0.0029(8) -0.0064(8)
C3' 0.0561(13) 0.0598(13) 0.0624(13) 0.0023(11) -0.0038(10) -0.0084(10)
C4' 0.0575(13) 0.0720(15) 0.0904(17) 0.0087(13) 0.0143(12) -0.0190(12)
C5' 0.0793(16) 0.0506(12) 0.0618(13) 0.0085(10) 0.0203(12) -0.0113(11)
C6' 0.0661(13) 0.0374(10) 0.0388(10) -0.0013(8) 0.0056(9) -0.0019(9)
C7' 0.0512(11) 0.0402(10) 0.0411(10) -0.0048(8) 0.0049(8) -0.0052(8)
C1A 0.0354(9) 0.0504(11) 0.0441(10) 0.0039(8) 0.0027(7) -0.0036(8)
C2A 0.0450(11) 0.0872(15) 0.0480(11) -0.0106(11) -0.0046(9) 0.0048(10)
C3A 0.0478(12) 0.121(2) 0.0662(14) -0.0210(14) -0.0111(10) 0.0082(13)
C4A 0.0496(12) 0.1018(19) 0.0791(16) 0.0049(14) -0.0094(11) 0.0163(12)
C5A 0.0522(12) 0.0836(16) 0.0717(14) -0.0072(12) 0.0031(10) 0.0177(11)
C6A 0.0498(11) 0.0668(13) 0.0531(11) -0.0051(10) -0.0005(9) 0.0065(10)
C1B 0.0451(10) 0.0486(11) 0.0375(9) -0.0025(8) 0.0025(8) 0.0018(8)
C2B 0.0431(10) 0.0578(12) 0.0560(11) -0.0006(9) 0.0017(9) 0.0024(9)
C3B 0.0565(13) 0.0789(16) 0.0687(14) -0.0057(12) 0.0029(10) 0.0187(11)
C4B 0.0906(17) 0.0655(15) 0.0660(14) -0.0084(12) -0.0010(12) 0.0284(13)
C5B 0.0920(17) 0.0492(13) 0.0708(14) -0.0084(11) 0.0052(12) 0.0041(11)
C6B 0.0614(12) 0.0486(12) 0.0617(12) -0.0025(10) 0.0037(10) -0.0048(10)
C1A' 0.0482(11) 0.0399(10) 0.0517(11) -0.0021(8) 0.0091(8) -0.0026(8)
C2A' 0.0792(15) 0.0617(13) 0.0511(12) -0.0088(10) 0.0124(10) -0.0084(11)
C3A' 0.104(2) 0.0691(16) 0.0740(15) -0.0197(12) 0.0413(14) -0.0154(14)
C4A' 0.092(2) 0.0682(16) 0.134(3) -0.0219(16) 0.0652(18) -0.0064(14)
C5A' 0.0631(15) 0.0808(17) 0.121(2) -0.0148(16) 0.0184(14) 0.0182(13)
C6A' 0.0501(12) 0.0635(13) 0.0730(14) -0.0088(11) 0.0037(10) 0.0080(10)
C1B' 0.0408(10) 0.0534(11) 0.0408(10) 0.0060(8) -0.0016(8) -0.0028(8)
C2B' 0.0507(11) 0.0521(12) 0.0663(13) -0.0071(10) 0.0027(9) -0.0109(9)
C3B' 0.0502(12) 0.0775(15) 0.0743(14) -0.0086(12) 0.0023(10) -0.0182(11)
C4B' 0.0434(11) 0.0860(16) 0.0740(14) -0.0013(12) 0.0055(10) -0.0074(11)
C5B' 0.0491(12) 0.0726(15) 0.1075(19) 0.0136(14) 0.0067(12) 0.0082(11)
C6B' 0.0470(11) 0.0469(12) 0.0868(15) 0.0047(11) 0.0040(10) -0.0009(9)

loop_
_atom_type_symbol
_atom_type_description
_atom_type_scat_dispersion_real
_atom_type_scat_dispersion_imag
_atom_type_scat_source
C C 0.0033 0.0016 'International Tables Vol C Tables 4.2.6.8 and 6.1.1.4'
H H 0.0000 0.0000 'International Tables Vol C Tables 4.2.6.8 and 6.1.1.4'
N N 0.0061 0.0033 'International Tables Vol C Tables 4.2.6.8 and 6.1.1.4'
O O 0.0106 0.0060 'International Tables Vol C Tables 4.2.6.8 and 6.1.1.4'

loop_
_geom_angle_atom_site_label_1
_geom_angle_atom_site_label_2
_geom_angle_atom_site_label_3
_geom_angle
_geom_angle_site_symmetry_1
_geom_angle_site_symmetry_3
_geom_angle_publ_flag
O3 N1 O4 122.6(3) . . ?
O3 N1 C6 118.9(3) . . ?
O4 N1 C6 118.5(2) . . ?
C1B N2 C1A 118.27(14) . . ?
C1B N2 H2N1 107.6(12) . . ?
C1A N2 H2N1 106.2(11) . . ?
C1B N2 H2N2 106.8(12) . . ?
C1A N2 H2N2 107.9(11) . . ?
H2N1 N2 H2N2 109.9(17) . . ?
C1A' N2' C1B' 117.66(14) . . ?
C1A' N2' H2N3 106.9(12) . . ?
C1B' N2' H2N3 106.8(11) . . ?
C1A' N2' H2N4 107.7(12) . . ?
C1B' N2' H2N4 107.1(11) . . ?
H2N3 N2' H2N4 110.6(16) . . ?
O1 C1 O2 126.14(17) . 1 ?
O1 C1 O2 126.14(17) . . ?
O1 C1 C2 116.65(16) . . ?
O2 C1 C2 117.22(16) 1 . ?
O2 C1 C2 117.22(16) . . ?
C7 C2 C3 118.93(17) . . ?
C7 C2 C1 119.94(16) . . ?
C3 C2 C1 121.11(16) . . ?
C2 C3 C4 121.18(18) . . ?
C2 C3 H3 119.4 . . ?
C4 C3 H3 119.4 . . ?
C5 C4 C3 120.31(19) . . ?
C5 C4 H4 119.8 . . ?
C3 C4 H4 119.8 . . ?
C4 C5 C6 118.02(19) . . ?
C4 C5 H5 121.0 . . ?
C6 C5 H5 121.0 . . ?
C5 C6 C7 122.67(18) . . ?
C5 C6 N1 118.44(19) . . ?
C7 C6 N1 118.89(19) . . ?
C2 C7 C6 118.86(17) . . ?
C2 C7 H7 120.6 . . ?
C6 C7 H7 120.6 . . ?
O1' O1' C1' 0(10) 1 . ?
O4' N1' O3' 123.57(19) . . ?
O4' N1' C6' 117.88(19) . . ?
O3' N1' C6' 118.55(17) . . ?
O2' C1' O1' 125.97(18) . 1 ?
O2' C1' O1' 125.97(18) . . ?
O1' C1' O1' 0.00(19) 1 . ?
O2' C1' C2' 117.65(17) . . ?
O1' C1' C2' 116.37(18) 1 . ?
O1' C1' C2' 116.37(18) . . ?
C3' C2' C7' 118.74(17) . . ?
C3' C2' C1' 120.31(17) . . ?
C7' C2' C1' 120.93(16) . . ?
C2' C3' C4' 120.9(2) . . ?
C2' C3' H3' 119.5 . . ?
C4' C3' H3' 119.5 . . ?
C5' C4' C3' 120.3(2) . . ?
C5' C4' H4' 119.9 . . ?
C3' C4' H4' 119.9 . . ?
C4' C5' C6' 118.36(19) . . ?
C4' C5' H5' 120.8 . . ?
C6' C5' H5' 120.8 . . ?
C5' C6' C7' 122.56(19) . . ?
C5' C6' N1' 118.88(18) . . ?
C7' C6' N1' 118.55(17) . . ?
C6' C7' C2' 119.08(17) . . ?
C6' C7' H7' 120.5 . . ?
C2' C7' H7' 120.5 . . ?
N2 C1A C2A 111.68(14) . . ?
N2 C1A C6A 108.51(14) . . ?
C2A C1A C6A 111.37(16) . . ?
N2 C1A H1A1 108.4 . . ?
C2A C1A H1A1 108.4 . . ?
C6A C1A H1A1 108.4 . . ?
C1A C2A C3A 110.30(16) . . ?
C1A C2A H2A2 109.6 . . ?
C3A C2A H2A2 109.6 . . ?
C1A C2A H2A1 109.6 . . ?
C3A C2A H2A1 109.6 . . ?
H2A2 C2A H2A1 108.1 . . ?
C4A C3A C2A 111.30(19) . . ?
C4A C3A H3A1 109.4 . . ?
C2A C3A H3A1 109.4 . . ?
C4A C3A H3A2 109.4 . . ?
C2A C3A H3A2 109.4 . . ?
H3A1 C3A H3A2 108.0 . . ?
C3A C4A C5A 111.23(19) . . ?
C3A C4A H4A2 109.4 . . ?
C5A C4A H4A2 109.4 . . ?
C3A C4A H4A1 109.4 . . ?
C5A C4A H4A1 109.4 . . ?
H4A2 C4A H4A1 108.0 . . ?
C4A C5A C6A 111.18(17) . . ?
C4A C5A H5A1 109.4 . . ?
C6A C5A H5A1 109.4 . . ?
C4A C5A H5A2 109.4 . . ?
C6A C5A H5A2 109.4 . . ?
H5A1 C5A H5A2 108.0 . . ?
C1A C6A C5A 111.25(16) . . ?
C1A C6A H6A1 109.4 . . ?
C5A C6A H6A1 109.4 . . ?
C1A C6A H6A2 109.4 . . ?
C5A C6A H6A2 109.4 . . ?
H6A1 C6A H6A2 108.0 . . ?
N2 C1B C6B 112.45(14) . . ?
N2 C1B C2B 108.19(14) . . ?
C6B C1B C2B 111.51(15) . . ?
N2 C1B H1B1 108.2 . . ?
C6B C1B H1B1 108.2 . . ?
C2B C1B H1B1 108.2 . . ?
C1B C2B C3B 111.17(16) . . ?
C1B C2B H2B1 109.4 . . ?
C3B C2B H2B1 109.4 . . ?
C1B C2B H2B2 109.4 . . ?
C3B C2B H2B2 109.4 . . ?
H2B1 C2B H2B2 108.0 . . ?
C4B C3B C2B 110.87(17) . . ?
C4B C3B H3B1 109.5 . . ?
C2B C3B H3B1 109.5 . . ?
C4B C3B H3B2 109.5 . . ?
C2B C3B H3B2 109.5 . . ?
H3B1 C3B H3B2 108.1 . . ?
C3B C4B C5B 110.76(18) . . ?
C3B C4B H4B1 109.5 . . ?
C5B C4B H4B1 109.5 . . ?
C3B C4B H4B2 109.5 . . ?
C5B C4B H4B2 109.5 . . ?
H4B1 C4B H4B2 108.1 . . ?
C4B C5B C6B 111.66(17) . . ?
C4B C5B H5B1 109.3 . . ?
C6B C5B H5B1 109.3 . . ?
C4B C5B H5B2 109.3 . . ?
C6B C5B H5B2 109.3 . . ?
H5B1 C5B H5B2 107.9 . . ?
C1B C6B C5B 109.77(16) . . ?
C1B C6B H6B1 109.7 . . ?
C5B C6B H6B1 109.7 . . ?
C1B C6B H6B2 109.7 . . ?
C5B C6B H6B2 109.7 . . ?
H6B1 C6B H6B2 108.2 . . ?
N2' C1A' C6A' 108.43(14) . . ?
N2' C1A' C2A' 111.79(15) . . ?
C6A' C1A' C2A' 111.37(16) . . ?
N2' C1A' H1A3 108.4 . . ?
C6A' C1A' H1A3 108.4 . . ?
C2A' C1A' H1A3 108.4 . . ?
C1A' C2A' C3A' 110.42(18) . . ?
C1A' C2A' H2A4 109.6 . . ?
C3A' C2A' H2A4 109.6 . . ?
C1A' C2A' H2A3 109.6 . . ?
C3A' C2A' H2A3 109.6 . . ?
H2A4 C2A' H2A3 108.1 . . ?
C4A' C3A' C2A' 111.72(19) . . ?
C4A' C3A' H3A4 109.3 . . ?
C2A' C3A' H3A4 109.3 . . ?
C4A' C3A' H3A3 109.3 . . ?
C2A' C3A' H3A3 109.3 . . ?
H3A4 C3A' H3A3 107.9 . . ?
C5A' C4A' C3A' 111.03(19) . . ?
C5A' C4A' H4A4 109.4 . . ?
C3A' C4A' H4A4 109.4 . . ?
C5A' C4A' H4A3 109.4 . . ?
C3A' C4A' H4A3 109.4 . . ?
H4A4 C4A' H4A3 108.0 . . ?
C4A' C5A' C6A' 111.3(2) . . ?
C4A' C5A' H5A3 109.4 . . ?
C6A' C5A' H5A3 109.4 . . ?
C4A' C5A' H5A4 109.4 . . ?
C6A' C5A' H5A4 109.4 . . ?
H5A3 C5A' H5A4 108.0 . . ?
C1A' C6A' C5A' 110.88(18) . . ?
C1A' C6A' H6A4 109.5 . . ?
C5A' C6A' H6A4 109.5 . . ?
C1A' C6A' H6A3 109.5 . . ?
C5A' C6A' H6A3 109.5 . . ?
H6A4 C6A' H6A3 108.1 . . ?
N2' C1B' C2B' 112.73(15) . . ?
N2' C1B' C6B' 108.38(14) . . ?
C2B' C1B' C6B' 110.85(15) . . ?
N2' C1B' H1B3 108.3 . . ?
C2B' C1B' H1B3 108.3 . . ?
C6B' C1B' H1B3 108.3 . . ?
C1B' C2B' C3B' 109.74(17) . . ?
C1B' C2B' H2B4 109.7 . . ?
C3B' C2B' H2B4 109.7 . . ?
C1B' C2B' H2B3 109.7 . . ?
C3B' C2B' H2B3 109.7 . . ?
H2B4 C2B' H2B3 108.2 . . ?
C4B' C3B' C2B' 111.80(17) . . ?
C4B' C3B' H3B3 109.3 . . ?
C2B' C3B' H3B3 109.3 . . ?
C4B' C3B' H3B4 109.3 . . ?
C2B' C3B' H3B4 109.3 . . ?
H3B3 C3B' H3B4 107.9 . . ?
C3B' C4B' C5B' 111.46(17) . . ?
C3B' C4B' H4B3 109.3 . . ?
C5B' C4B' H4B3 109.3 . . ?
C3B' C4B' H4B4 109.3 . . ?
C5B' C4B' H4B4 109.3 . . ?
H4B3 C4B' H4B4 108.0 . . ?
C4B' C5B' C6B' 111.59(18) . . ?
C4B' C5B' H5B3 109.3 . . ?
C6B' C5B' H5B3 109.3 . . ?
C4B' C5B' H5B4 109.3 . . ?
C6B' C5B' H5B4 109.3 . . ?
H5B3 C5B' H5B4 108.0 . . ?
C1B' C6B' C5B' 110.67(17) . . ?
C1B' C6B' H6B3 109.5 . . ?
C5B' C6B' H6B3 109.5 . . ?
C1B' C6B' H6B4 109.5 . . ?
C5B' C6B' H6B4 109.5 . . ?
H6B3 C6B' H6B4 108.1 . . ?

loop_
_geom_bond_atom_site_label_1
_geom_bond_atom_site_label_2
_geom_bond_distance
_geom_bond_site_symmetry_2
_geom_bond_publ_flag
N1 O3 1.202(3) . ?
N1 O4 1.206(3) . ?
N1 C6 1.464(3) . ?
N2 C1B 1.498(2) . ?
N2 C1A 1.503(2) . ?
N2 H2N1 0.887(19) . ?
N2 H2N2 0.98(2) . ?
N2' C1A' 1.501(2) . ?
N2' C1B' 1.502(2) . ?
N2' H2N3 0.92(2) . ?
N2' H2N4 0.95(2) . ?
O1 C1 1.246(2) . ?
O2 C1 1.248(2) . ?
C1 O2 1.248(2) 1 ?
C1 C2 1.512(2) . ?
C2 C7 1.378(2) . ?
C2 C3 1.378(2) . ?
C3 C4 1.382(3) . ?
C3 H3 0.9300 . ?
C4 C5 1.368(3) . ?
C4 H4 0.9300 . ?
C5 C6 1.373(3) . ?
C5 H5 0.9300 . ?
C6 C7 1.378(3) . ?
C7 H7 0.9300 . ?
O1' O1' 0.000(4) 1 ?
O1' C1' 1.253(2) . ?
O2' C1' 1.240(2) . ?
O3' N1' 1.224(2) . ?
O4' N1' 1.220(2) . ?
N1' C6' 1.470(3) . ?
C1' O1' 1.253(2) 1 ?
C1' C2' 1.507(3) . ?
C2' C3' 1.382(3) . ?
C2' C7' 1.383(2) . ?
C3' C4' 1.384(3) . ?
C3' H3' 0.9300 . ?
C4' C5' 1.367(3) . ?
C4' H4' 0.9300 . ?
C5' C6' 1.369(3) . ?
C5' H5' 0.9300 . ?
C6' C7' 1.374(2) . ?
C7' H7' 0.9300 . ?
C1A C2A 1.509(3) . ?
C1A C6A 1.510(3) . ?
C1A H1A1 0.9800 . ?
C2A C3A 1.524(3) . ?
C2A H2A2 0.9700 . ?
C2A H2A1 0.9700 . ?
C3A C4A 1.505(3) . ?
C3A H3A1 0.9700 . ?
C3A H3A2 0.9700 . ?
C4A C5A 1.509(3) . ?
C4A H4A2 0.9700 . ?
C4A H4A1 0.9700 . ?
C5A C6A 1.525(3) . ?
C5A H5A1 0.9700 . ?
C5A H5A2 0.9700 . ?
C6A H6A1 0.9700 . ?
C6A H6A2 0.9700 . ?
C1B C6B 1.515(3) . ?
C1B C2B 1.516(2) . ?
C1B H1B1 0.9800 . ?
C2B C3B 1.520(3) . ?
C2B H2B1 0.9700 . ?
C2B H2B2 0.9700 . ?
C3B C4B 1.514(3) . ?
C3B H3B1 0.9700 . ?
C3B H3B2 0.9700 . ?
C4B C5B 1.515(3) . ?
C4B H4B1 0.9700 . ?
C4B H4B2 0.9700 . ?
C5B C6B 1.522(3) . ?
C5B H5B1 0.9700 . ?
C5B H5B2 0.9700 . ?
C6B H6B1 0.9700 . ?
C6B H6B2 0.9700 . ?
C1A' C6A' 1.511(3) . ?
C1A' C2A' 1.514(3) . ?
C1A' H1A3 0.9800 . ?
C2A' C3A' 1.517(3) . ?
C2A' H2A4 0.9700 . ?
C2A' H2A3 0.9700 . ?
C3A' C4A' 1.515(4) . ?
C3A' H3A4 0.9700 . ?
C3A' H3A3 0.9700 . ?
C4A' C5A' 1.505(4) . ?
C4A' H4A4 0.9700 . ?
C4A' H4A3 0.9700 . ?
C5A' C6A' 1.523(3) . ?
C5A' H5A3 0.9700 . ?
C5A' H5A4 0.9700 . ?
C6A' H6A4 0.9700 . ?
C6A' H6A3 0.9700 . ?
C1B' C2B' 1.507(3) . ?
C1B' C6B' 1.513(3) . ?
C1B' H1B3 0.9800 . ?
C2B' C3B' 1.523(3) . ?
C2B' H2B4 0.9700 . ?
C2B' H2B3 0.9700 . ?
C3B' C4B' 1.503(3) . ?
C3B' H3B3 0.9700 . ?
C3B' H3B4 0.9700 . ?
C4B' C5B' 1.513(3) . ?
C4B' H4B3 0.9700 . ?
C4B' H4B4 0.9700 . ?
C5B' C6B' 1.527(3) . ?
C5B' H5B3 0.9700 . ?
C5B' H5B4 0.9700 . ?
C6B' H6B3 0.9700 . ?
C6B' H6B4 0.9700 . ?

loop_
_geom_hbond_atom_site_label_D
_geom_hbond_atom_site_label_H
_geom_hbond_atom_site_label_A
_geom_hbond_distance_DH
_geom_hbond_distance_HA
_geom_hbond_distance_DA
_geom_hbond_angle_DHA
_geom_hbond_site_symmetry_A
N2 H2N1 O1' 0.887(19) 1.85(2) 2.724(2) 169.0(17) 1
N2 H2N2 O1 0.98(2) 1.74(2) 2.704(2) 169.6(18) 1_545
N2' H2N3 O2' 0.92(2) 1.86(2) 2.745(2) 161.5(17) 1_565
N2' H2N4 O2 0.95(2) 1.83(2) 2.765(2) 170.2(17) 1
